data_4026236
loop_
_publ_author_name
'Wanchai Pluempanupat'
'Michael Abraham'
'Lothar Brecker'
'Peter Wolschann'
'Alfred Karpfen'
'Vladimir B. Arion'
'Michael Widhalm'

_publ_section_title
;
 Synthesis and Conformation of Chiral Biheteroaryls
;
_journal_name_full 'Journal of Organic Chemistry'
_journal_page_first 3222
_journal_page_last 3230
_journal_paper_doi 10.1021/jo200089p
_journal_volume 76
_journal_year 2011
_chemical_formula_moiety 'C34 H36 N2 O4 S2'
_chemical_formula_sum 'C34 H36 N2 O4 S2'
_chemical_formula_weight 600.77
_chemical_name_systematic
; 
(R)-N,N'-(3,3'-diallyl-1,1'-binaphthyl-2,2'-diyl)bis(N-allyl-
methanesulfonamide)  
;
_space_group_IT_number 154
_symmetry_cell_setting trigonal
_symmetry_space_group_name_Hall 'P 32 2"'
_symmetry_space_group_name_H-M 'P 32 2 1'
_atom_sites_solution_hydrogens geom
_atom_sites_solution_primary direct
_atom_sites_solution_secondary difmap
_audit_creation_method SHELXL-97
_cell_angle_alpha 90.00
_cell_angle_beta 90.00
_cell_angle_gamma 120.00
_cell_formula_units_Z 6
_cell_length_a 10.7373(15)
_cell_length_b 10.7373(15)
_cell_length_c 47.341(10)
_cell_measurement_reflns_used 7665
_cell_measurement_temperature 100(2)
_cell_measurement_theta_max 23.31
_cell_measurement_theta_min 2.15
_cell_volume 4726.7(14)
_computing_cell_refinement 'Bruker XSCANS'
_computing_data_collection 'Bruker XSCANS'
_computing_data_reduction 'Bruker SHELXTL'
_computing_molecular_graphics 'Bruker SHELXTL'
_computing_publication_material 'Bruker SHELXTL'
_computing_structure_refinement 'SHELXL-97 (Sheldrick, 1997)'
_computing_structure_solution 'SHELXS-97 (Sheldrick, 1990)'
_diffrn_ambient_temperature 100(2)
_diffrn_measured_fraction_theta_full 0.994
_diffrn_measured_fraction_theta_max 0.994
_diffrn_measurement_device_type 'Bruker P4'
_diffrn_measurement_method '\w scans'
_diffrn_radiation_monochromator graphite
_diffrn_radiation_source 'fine-focus sealed tube'
_diffrn_radiation_type MoK\a
_diffrn_radiation_wavelength 0.71073
_diffrn_reflns_av_R_equivalents 0.0892
_diffrn_reflns_av_sigmaI/netI 0.0853
_diffrn_reflns_limit_h_max 12
_diffrn_reflns_limit_h_min -8
_diffrn_reflns_limit_k_max 7
_diffrn_reflns_limit_k_min -12
_diffrn_reflns_limit_l_max 57
_diffrn_reflns_limit_l_min -57
_diffrn_reflns_number 27993
_diffrn_reflns_theta_full 25.50
_diffrn_reflns_theta_max 25.50
_diffrn_reflns_theta_min 2.19
_exptl_absorpt_coefficient_mu 0.209
_exptl_absorpt_correction_T_max 0.9594
_exptl_absorpt_correction_T_min 0.9399
_exptl_absorpt_correction_type multi-scan
_exptl_absorpt_process_details SADABS
_exptl_crystal_colour colorless
_exptl_crystal_density_diffrn 1.266
_exptl_crystal_description block
_exptl_crystal_F_000 1908
_exptl_crystal_size_max 0.30
_exptl_crystal_size_mid 0.30
_exptl_crystal_size_min 0.20
_refine_diff_density_max 0.361
_refine_diff_density_min -0.359
_refine_diff_density_rms 0.101
_refine_ls_abs_structure_details 'Flack H D (1983), Acta Cryst. A39, 876-881'
_refine_ls_abs_structure_Flack -0.02(9)
_refine_ls_extinction_coef 0.0020(6)
_refine_ls_extinction_expression Fc^*^=kFc[1+0.001xFc^2^\l^3^/sin(2\q)]^-1/4^
_refine_ls_extinction_method SHELXL
_refine_ls_goodness_of_fit_ref 1.055
_refine_ls_hydrogen_treatment constr
_refine_ls_matrix_type full
_refine_ls_number_parameters 380
_refine_ls_number_reflns 5816
_refine_ls_number_restraints 0
_refine_ls_restrained_S_all 1.055
_refine_ls_R_factor_all 0.0841
_refine_ls_R_factor_gt 0.0558
_refine_ls_shift/su_max 0.000
_refine_ls_shift/su_mean 0.000
_refine_ls_structure_factor_coef Fsqd
_refine_ls_weighting_details 'calc w=1/[\s^2^(Fo^2^)+(0.0677P)^2^+1.1014P] where P=(Fo^2^+2Fc^2^)/3'
_refine_ls_weighting_scheme calc
_refine_ls_wR_factor_gt 0.1275
_refine_ls_wR_factor_ref 0.1363
_reflns_number_gt 4556
_reflns_number_total 5816
_reflns_threshold_expression >2sigma(I)
_cod_data_source_file jo200089p_si_003_3.cif
_cod_data_source_block miwi034b
_cod_original_cell_volume 4726.7(13)
_cod_database_code 4026236

loop_
_symmetry_equiv_pos_as_xyz
'x, y, z'
'-y, x-y, z+2/3'
'-x+y, -x, z+1/3'
'y, x, -z'
'x-y, -y, -z+1/3'
'-x, -x+y, -z+2/3'

loop_
_atom_site_label
_atom_site_type_symbol
_atom_site_fract_x
_atom_site_fract_y
_atom_site_fract_z
_atom_site_U_iso_or_equiv
_atom_site_adp_type
_atom_site_occupancy
_atom_site_symmetry_multiplicity
_atom_site_calc_flag
_atom_site_refinement_flags
S1 S -0.21592(13) 1.43828(11) 0.067247(19) 0.0469(3) Uani 1 1 d .
S2 S 0.03880(10) 0.95799(10) 0.094138(18) 0.0345(2) Uani 1 1 d .
O1 O -0.1486(4) 1.5686(3) 0.05067(5) 0.0600(9) Uani 1 1 d .
O2 O -0.3582(3) 1.3270(3) 0.05998(5) 0.0533(7) Uani 1 1 d .
O3 O 0.1776(3) 0.9795(3) 0.10117(5) 0.0443(7) Uani 1 1 d .
O4 O -0.0824(3) 0.8642(3) 0.11126(5) 0.0380(6) Uani 1 1 d .
N1 N -0.1132(4) 1.3649(3) 0.06701(6) 0.0398(8) Uani 1 1 d .
N2 N 0.0458(3) 1.1149(3) 0.09351(5) 0.0321(7) Uani 1 1 d .
C1 C -0.2069(4) 1.1068(4) 0.07199(6) 0.0321(8) Uani 1 1 d .
C2 C -0.2826(4) 0.9634(4) 0.06070(7) 0.0300(8) Uani 1 1 d .
C3 C -0.3425(4) 0.8396(4) 0.07792(7) 0.0353(9) Uani 1 1 d .
H3 H -0.3325 0.8500 0.0979 0.042 Uiso 1 1 calc R
C4 C -0.4150(4) 0.7045(4) 0.06636(7) 0.0400(9) Uani 1 1 d .
H4 H -0.4568 0.6223 0.0783 0.048 Uiso 1 1 calc R
C5 C -0.4274(4) 0.6877(4) 0.03674(8) 0.0406(9) Uani 1 1 d .
H5 H -0.4750 0.5941 0.0287 0.049 Uiso 1 1 calc R
C6 C -0.3710(4) 0.8055(4) 0.01975(7) 0.0366(9) Uani 1 1 d .
H6 H -0.3795 0.7929 -0.0002 0.044 Uiso 1 1 calc R
C7 C -0.3006(4) 0.9454(4) 0.03093(7) 0.0351(9) Uani 1 1 d .
C8 C -0.2471(4) 1.0694(4) 0.01359(7) 0.0352(9) Uani 1 1 d .
H8 H -0.2531 1.0577 -0.0063 0.042 Uiso 1 1 calc R
C9 C -0.1874(4) 1.2047(4) 0.02447(7) 0.0354(9) Uani 1 1 d .
C10 C -0.1711(4) 1.2219(4) 0.05459(6) 0.0317(8) Uani 1 1 d .
C11 C -0.1402(5) 1.3352(4) 0.00544(7) 0.0479(10) Uani 1 1 d .
H11A H -0.2151 1.3633 0.0063 0.057 Uiso 1 1 calc R
H11B H -0.0510 1.4158 0.0134 0.057 Uiso 1 1 calc R
C12 C -0.1143(8) 1.3190(6) -0.02376(10) 0.105(3) Uani 1 1 d .
H12 H -0.1883 1.2275 -0.0300 0.126 Uiso 1 1 calc R
C13 C -0.0393(8) 1.3741(6) -0.04199(12) 0.109(3) Uani 1 1 d .
H13A H 0.0417 1.4675 -0.0396 0.131 Uiso 1 1 calc R
H13B H -0.0569 1.3272 -0.0598 0.131 Uiso 1 1 calc R
C14 C 0.0432(5) 1.4652(4) 0.06681(8) 0.0468(11) Uani 1 1 d .
H14A H 0.0640 1.5471 0.0543 0.056 Uiso 1 1 calc R
H14B H 0.0916 1.4153 0.0588 0.056 Uiso 1 1 calc R
C15 C 0.1049(5) 1.5219(5) 0.09525(10) 0.0632(14) Uani 1 1 d .
H15 H 0.0730 1.4564 0.1106 0.076 Uiso 1 1 calc R
C16 C 0.2006(7) 1.6567(7) 0.10040(14) 0.104(2) Uani 1 1 d .
H16A H 0.2348 1.7250 0.0855 0.125 Uiso 1 1 calc R
H16B H 0.2357 1.6860 0.1191 0.125 Uiso 1 1 calc R
C17 C -0.2148(5) 1.4914(5) 0.10251(8) 0.0530(12) Uani 1 1 d .
H17A H -0.1176 1.5674 0.1076 0.079 Uiso 1 1 calc R
H17B H -0.2443 1.4087 0.1150 0.079 Uiso 1 1 calc R
H17C H -0.2819 1.5278 0.1045 0.079 Uiso 1 1 calc R
C18 C -0.1712(4) 1.1279(4) 0.10302(6) 0.0299(8) Uani 1 1 d .
C19 C -0.2670(4) 1.1415(4) 0.12200(7) 0.0319(8) Uani 1 1 d .
C20 C -0.4045(4) 1.1172(4) 0.11335(7) 0.0357(9) Uani 1 1 d .
H20 H -0.4348 1.0897 0.0944 0.043 Uiso 1 1 calc R
C21 C -0.4926(4) 1.1325(5) 0.13171(8) 0.0431(10) Uani 1 1 d .
H21 H -0.5834 1.1168 0.1255 0.052 Uiso 1 1 calc R
C22 C -0.4502(4) 1.1718(4) 0.16018(7) 0.0405(10) Uani 1 1 d .
H22 H -0.5121 1.1831 0.1729 0.049 Uiso 1 1 calc R
C23 C -0.3201(4) 1.1932(4) 0.16921(7) 0.0381(9) Uani 1 1 d .
H23 H -0.2917 1.2209 0.1882 0.046 Uiso 1 1 calc R
C24 C -0.2267(4) 1.1750(4) 0.15082(6) 0.0325(8) Uani 1 1 d .
C25 C -0.0936(4) 1.1922(4) 0.15974(7) 0.0344(9) Uani 1 1 d .
H25 H -0.0650 1.2175 0.1788 0.041 Uiso 1 1 calc R
C26 C -0.0032(4) 1.1732(4) 0.14148(6) 0.0307(8) Uani 1 1 d .
C27 C -0.0453(4) 1.1391(3) 0.11282(7) 0.0298(8) Uani 1 1 d .
C28 C 0.1391(4) 1.1945(4) 0.15282(7) 0.0376(9) Uani 1 1 d .
H28A H 0.1216 1.1427 0.1710 0.045 Uiso 1 1 calc R
H28B H 0.1780 1.1519 0.1394 0.045 Uiso 1 1 calc R
C29 C 0.2491(5) 1.3503(5) 0.15727(8) 0.0488(10) Uani 1 1 d .
H29 H 0.2175 1.4083 0.1664 0.059 Uiso 1 1 calc R
C30 C 0.3837(5) 1.4132(5) 0.14972(9) 0.0595(12) Uani 1 1 d .
H30A H 0.4202 1.3596 0.1405 0.071 Uiso 1 1 calc R
H30B H 0.4453 1.5126 0.1534 0.071 Uiso 1 1 calc R
C31 C 0.1857(4) 1.2406(4) 0.08451(7) 0.0399(9) Uani 1 1 d .
H31A H 0.2653 1.2342 0.0936 0.048 Uiso 1 1 calc R
H31B H 0.1901 1.3302 0.0911 0.048 Uiso 1 1 calc R
C32 C 0.2063(5) 1.2484(4) 0.05326(8) 0.0472(11) Uani 1 1 d .
H32 H 0.1284 1.2340 0.0416 0.057 Uiso 1 1 calc R
C33 C 0.3275(6) 1.2742(5) 0.04102(11) 0.0714(14) Uani 1 1 d .
H33A H 0.4071 1.2890 0.0522 0.086 Uiso 1 1 calc R
H33B H 0.3350 1.2780 0.0210 0.086 Uiso 1 1 calc R
C34 C 0.0043(4) 0.8968(4) 0.05903(7) 0.0430(9) Uani 1 1 d .
H34A H -0.0904 0.8805 0.0533 0.064 Uiso 1 1 calc R
H34B H 0.0059 0.8065 0.0575 0.064 Uiso 1 1 calc R
H34C H 0.0783 0.9691 0.0467 0.064 Uiso 1 1 calc R

loop_
_atom_site_aniso_label
_atom_site_aniso_U_11
_atom_site_aniso_U_22
_atom_site_aniso_U_33
_atom_site_aniso_U_23
_atom_site_aniso_U_13
_atom_site_aniso_U_12
S1 0.0733(8) 0.0411(6) 0.0373(5) -0.0080(4) -0.0130(5) 0.0369(6)
S2 0.0347(6) 0.0339(5) 0.0372(4) -0.0047(4) -0.0018(4) 0.0188(5)
O1 0.103(3) 0.0416(17) 0.0430(15) -0.0035(13) -0.0121(16) 0.0420(18)
O2 0.061(2) 0.0528(19) 0.0582(15) -0.0163(14) -0.0181(14) 0.0371(17)
O3 0.0387(16) 0.0489(18) 0.0500(14) -0.0097(13) -0.0045(12) 0.0253(14)
O4 0.0413(16) 0.0350(15) 0.0365(12) 0.0016(11) 0.0042(11) 0.0182(13)
N1 0.057(2) 0.0323(18) 0.0326(15) -0.0046(13) -0.0078(14) 0.0247(18)
N2 0.0323(18) 0.0323(17) 0.0295(14) -0.0007(12) 0.0019(12) 0.0144(15)
C1 0.034(2) 0.040(2) 0.0296(16) -0.0027(16) -0.0041(15) 0.0231(18)
C2 0.0267(19) 0.035(2) 0.0318(17) -0.0079(15) -0.0046(14) 0.0179(17)
C3 0.036(2) 0.037(2) 0.0350(18) -0.0045(17) -0.0032(15) 0.0203(19)
C4 0.042(2) 0.034(2) 0.045(2) -0.0030(17) -0.0012(17) 0.020(2)
C5 0.037(2) 0.033(2) 0.051(2) -0.0164(18) -0.0144(18) 0.0178(19)
C6 0.044(2) 0.040(2) 0.0342(18) -0.0056(17) -0.0059(16) 0.027(2)
C7 0.037(2) 0.039(2) 0.0344(18) -0.0069(16) -0.0077(16) 0.0229(19)
C8 0.044(2) 0.040(2) 0.0240(16) -0.0063(15) -0.0047(15) 0.024(2)
C9 0.044(2) 0.033(2) 0.0324(18) 0.0008(16) -0.0027(16) 0.0215(19)
C10 0.038(2) 0.033(2) 0.0281(17) -0.0064(15) -0.0032(15) 0.0207(19)
C11 0.075(3) 0.043(2) 0.0334(19) -0.0001(17) -0.0053(19) 0.035(2)
C12 0.212(8) 0.044(3) 0.056(3) 0.017(3) 0.054(4) 0.062(4)
C13 0.203(8) 0.048(3) 0.073(3) 0.021(3) 0.072(4) 0.061(4)
C14 0.057(3) 0.032(2) 0.044(2) -0.0009(18) -0.0128(19) 0.015(2)
C15 0.076(4) 0.053(3) 0.064(3) -0.021(2) -0.033(2) 0.035(3)
C16 0.112(5) 0.072(4) 0.108(4) -0.039(4) -0.051(4) 0.029(4)
C17 0.080(3) 0.053(3) 0.042(2) -0.0084(18) -0.006(2) 0.045(3)
C18 0.039(2) 0.027(2) 0.0264(16) -0.0023(14) -0.0030(14) 0.0190(18)
C19 0.042(2) 0.026(2) 0.0337(17) -0.0034(15) -0.0042(16) 0.0211(18)
C20 0.043(2) 0.038(2) 0.0292(17) -0.0047(15) -0.0092(16) 0.0222(19)
C21 0.043(2) 0.052(3) 0.047(2) -0.0090(19) -0.0069(18) 0.033(2)
C22 0.046(2) 0.049(3) 0.0377(19) -0.0085(18) -0.0015(17) 0.033(2)
C23 0.043(2) 0.046(2) 0.0299(18) -0.0080(16) -0.0037(16) 0.025(2)
C24 0.040(2) 0.030(2) 0.0311(17) -0.0021(15) -0.0063(16) 0.0201(19)
C25 0.043(2) 0.031(2) 0.0288(17) -0.0044(15) -0.0058(16) 0.0179(19)
C26 0.037(2) 0.026(2) 0.0289(16) -0.0001(14) -0.0035(15) 0.0160(18)
C27 0.030(2) 0.0253(19) 0.0338(17) -0.0008(14) 0.0012(15) 0.0133(17)
C28 0.039(2) 0.041(2) 0.0368(19) -0.0016(16) -0.0075(16) 0.023(2)
C29 0.050(3) 0.047(3) 0.056(2) -0.023(2) -0.026(2) 0.028(2)
C30 0.053(3) 0.044(3) 0.079(3) -0.010(2) -0.019(2) 0.023(2)
C31 0.036(2) 0.035(2) 0.046(2) 0.0086(16) -0.0005(18) 0.0160(19)
C32 0.054(3) 0.044(3) 0.049(2) 0.0093(18) 0.0113(19) 0.029(2)
C33 0.069(4) 0.066(3) 0.080(3) 0.019(3) 0.031(3) 0.034(3)
C34 0.045(2) 0.045(2) 0.0399(19) -0.0068(17) 0.0041(18) 0.023(2)

loop_
_atom_type_symbol
_atom_type_description
_atom_type_scat_dispersion_real
_atom_type_scat_dispersion_imag
_atom_type_scat_source
C C 0.0033 0.0016 'International Tables Vol C Tables 4.2.6.8 and 6.1.1.4'
H H 0.0000 0.0000 'International Tables Vol C Tables 4.2.6.8 and 6.1.1.4'
N N 0.0061 0.0033 'International Tables Vol C Tables 4.2.6.8 and 6.1.1.4'
O O 0.0106 0.0060 'International Tables Vol C Tables 4.2.6.8 and 6.1.1.4'
S S 0.1246 0.1234 'International Tables Vol C Tables 4.2.6.8 and 6.1.1.4'

loop_
_geom_angle_atom_site_label_1
_geom_angle_atom_site_label_2
_geom_angle_atom_site_label_3
_geom_angle
O2 S1 O1 119.06(18)
O2 S1 N1 106.82(16)
O1 S1 N1 109.27(19)
O2 S1 C17 109.2(2)
O1 S1 C17 106.37(18)
N1 S1 C17 105.31(18)
O3 S2 O4 119.29(15)
O3 S2 N2 109.15(16)
O4 S2 N2 106.81(15)
O3 S2 C34 106.77(17)
O4 S2 C34 108.95(17)
N2 S2 C34 104.99(17)
C10 N1 C14 119.7(3)
C10 N1 S1 118.1(3)
C14 N1 S1 116.2(3)
C27 N2 C31 118.7(3)
C27 N2 S2 118.7(2)
C31 N2 S2 116.1(2)
C10 C1 C2 119.7(3)
C10 C1 C18 121.0(3)
C2 C1 C18 119.3(3)
C3 C2 C7 118.5(3)
C3 C2 C1 122.8(3)
C7 C2 C1 118.7(3)
C4 C3 C2 121.1(3)
C4 C3 H3 119.5
C2 C3 H3 119.5
C3 C4 C5 119.9(4)
C3 C4 H4 120.0
C5 C4 H4 120.0
C6 C5 C4 119.9(3)
C6 C5 H5 120.0
C4 C5 H5 120.0
C5 C6 C7 121.6(3)
C5 C6 H6 119.2
C7 C6 H6 119.2
C6 C7 C8 122.3(3)
C6 C7 C2 118.8(3)
C8 C7 C2 118.8(3)
C9 C8 C7 122.4(3)
C9 C8 H8 118.8
C7 C8 H8 118.8
C8 C9 C10 118.3(3)
C8 C9 C11 121.3(3)
C10 C9 C11 120.3(3)
C1 C10 C9 121.3(3)
C1 C10 N1 119.0(3)
C9 C10 N1 119.7(3)
C12 C11 C9 116.9(3)
C12 C11 H11A 108.1
C9 C11 H11A 108.1
C12 C11 H11B 108.1
C9 C11 H11B 108.1
H11A C11 H11B 107.3
C13 C12 C11 143.5(7)
C13 C12 H12 108.2
C11 C12 H12 108.2
C12 C13 H13A 120.0
C12 C13 H13B 120.0
H13A C13 H13B 120.0
N1 C14 C15 113.9(4)
N1 C14 H14A 108.8
C15 C14 H14A 108.8
N1 C14 H14B 108.8
C15 C14 H14B 108.8
H14A C14 H14B 107.7
C16 C15 C14 124.2(5)
C16 C15 H15 117.9
C14 C15 H15 117.9
C15 C16 H16A 120.0
C15 C16 H16B 120.0
H16A C16 H16B 120.0
S1 C17 H17A 109.5
S1 C17 H17B 109.5
H17A C17 H17B 109.5
S1 C17 H17C 109.5
H17A C17 H17C 109.5
H17B C17 H17C 109.5
C27 C18 C19 120.4(3)
C27 C18 C1 120.4(3)
C19 C18 C1 119.2(3)
C24 C19 C20 118.6(3)
C24 C19 C18 119.1(3)
C20 C19 C18 122.3(3)
C21 C20 C19 121.1(3)
C21 C20 H20 119.5
C19 C20 H20 119.5
C20 C21 C22 120.5(4)
C20 C21 H21 119.8
C22 C21 H21 119.8
C23 C22 C21 119.8(3)
C23 C22 H22 120.1
C21 C22 H22 120.1
C22 C23 C24 121.4(3)
C22 C23 H23 119.3
C24 C23 H23 119.3
C25 C24 C23 122.7(3)
C25 C24 C19 118.7(3)
C23 C24 C19 118.6(3)
C26 C25 C24 122.1(3)
C26 C25 H25 119.0
C24 C25 H25 119.0
C25 C26 C27 118.5(3)
C25 C26 C28 118.7(3)
C27 C26 C28 122.7(3)
C18 C27 C26 121.1(3)
C18 C27 N2 119.4(3)
C26 C27 N2 119.5(3)
C29 C28 C26 112.7(3)
C29 C28 H28A 109.0
C26 C28 H28A 109.0
C29 C28 H28B 109.0
C26 C28 H28B 109.0
H28A C28 H28B 107.8
C30 C29 C28 126.0(4)
C30 C29 H29 117.0
C28 C29 H29 117.0
C29 C30 H30A 120.0
C29 C30 H30B 120.0
H30A C30 H30B 120.0
N2 C31 C32 112.8(3)
N2 C31 H31A 109.0
C32 C31 H31A 109.0
N2 C31 H31B 109.0
C32 C31 H31B 109.0
H31A C31 H31B 107.8
C33 C32 C31 123.4(5)
C33 C32 H32 118.3
C31 C32 H32 118.3
C32 C33 H33A 120.0
C32 C33 H33B 120.0
H33A C33 H33B 120.0
S2 C34 H34A 109.5
S2 C34 H34B 109.5
H34A C34 H34B 109.5
S2 C34 H34C 109.5
H34A C34 H34C 109.5
H34B C34 H34C 109.5

loop_
_geom_bond_atom_site_label_1
_geom_bond_atom_site_label_2
_geom_bond_distance
S1 O2 1.434(3)
S1 O1 1.444(3)
S1 N1 1.645(3)
S1 C17 1.762(4)
S2 O3 1.429(3)
S2 O4 1.434(3)
S2 N2 1.649(3)
S2 C34 1.757(3)
N1 C10 1.462(4)
N1 C14 1.473(5)
N2 C27 1.453(4)
N2 C31 1.494(5)
C1 C10 1.370(5)
C1 C2 1.437(5)
C1 C18 1.506(4)
C2 C3 1.411(5)
C2 C7 1.423(4)
C3 C4 1.371(5)
C3 H3 0.9500
C4 C5 1.412(5)
C4 H4 0.9500
C5 C6 1.360(5)
C5 H5 0.9500
C6 C7 1.404(5)
C6 H6 0.9500
C7 C8 1.418(5)
C8 C9 1.361(5)
C8 H8 0.9500
C9 C10 1.437(4)
C9 C11 1.524(5)
C11 C12 1.437(6)
C11 H11A 0.9900
C11 H11B 0.9900
C12 C13 1.126(6)
C12 H12 0.9500
C13 H13A 0.9500
C13 H13B 0.9500
C14 C15 1.490(6)
C14 H14A 0.9900
C14 H14B 0.9900
C15 C16 1.312(7)
C15 H15 0.9500
C16 H16A 0.9500
C16 H16B 0.9500
C17 H17A 0.9800
C17 H17B 0.9800
C17 H17C 0.9800
C18 C27 1.377(5)
C18 C19 1.428(5)
C19 C24 1.422(4)
C19 C20 1.424(5)
C20 C21 1.354(5)
C20 H20 0.9500
C21 C22 1.417(5)
C21 H21 0.9500
C22 C23 1.366(5)
C22 H22 0.9500
C23 C24 1.413(5)
C23 H23 0.9500
C24 C25 1.411(5)
C25 C26 1.389(5)
C25 H25 0.9500
C26 C27 1.419(4)
C26 C28 1.526(5)
C28 C29 1.505(5)
C28 H28A 0.9900
C28 H28B 0.9900
C29 C30 1.302(6)
C29 H29 0.9500
C30 H30A 0.9500
C30 H30B 0.9500
C31 C32 1.492(5)
C31 H31A 0.9900
C31 H31B 0.9900
C32 C33 1.321(6)
C32 H32 0.9500
C33 H33A 0.9500
C33 H33B 0.9500
C34 H34A 0.9800
C34 H34B 0.9800
C34 H34C 0.9800

loop_
_geom_torsion_atom_site_label_1
_geom_torsion_atom_site_label_2
_geom_torsion_atom_site_label_3
_geom_torsion_atom_site_label_4
_geom_torsion
O2 S1 N1 C10 12.2(3)
O1 S1 N1 C10 -117.8(3)
C17 S1 N1 C10 128.3(3)
O2 S1 N1 C14 165.1(2)
O1 S1 N1 C14 35.1(3)
C17 S1 N1 C14 -78.8(3)
O3 S2 N2 C27 -119.4(2)
O4 S2 N2 C27 10.8(3)
C34 S2 N2 C27 126.4(3)
O3 S2 N2 C31 31.9(3)
O4 S2 N2 C31 162.1(2)
C34 S2 N2 C31 -82.2(3)
C10 C1 C2 C3 -169.8(3)
C18 C1 C2 C3 8.8(5)
C10 C1 C2 C7 8.8(5)
C18 C1 C2 C7 -172.7(3)
C7 C2 C3 C4 0.9(5)
C1 C2 C3 C4 179.5(3)
C2 C3 C4 C5 1.6(6)
C3 C4 C5 C6 -1.9(6)
C4 C5 C6 C7 -0.4(6)
C5 C6 C7 C8 -177.0(4)
C5 C6 C7 C2 2.9(5)
C3 C2 C7 C6 -3.1(5)
C1 C2 C7 C6 178.3(3)
C3 C2 C7 C8 176.8(3)
C1 C2 C7 C8 -1.8(5)
C6 C7 C8 C9 175.5(4)
C2 C7 C8 C9 -4.4(6)
C7 C8 C9 C10 3.6(6)
C7 C8 C9 C11 -175.7(4)
C2 C1 C10 C9 -9.8(6)
C18 C1 C10 C9 171.6(3)
C2 C1 C10 N1 171.2(3)
C18 C1 C10 N1 -7.3(5)
C8 C9 C10 C1 3.7(6)
C11 C9 C10 C1 -177.1(4)
C8 C9 C10 N1 -177.4(3)
C11 C9 C10 N1 1.9(5)
C14 N1 C10 C1 99.5(4)
S1 N1 C10 C1 -108.6(3)
C14 N1 C10 C9 -79.5(4)
S1 N1 C10 C9 72.4(4)
C8 C9 C11 C12 -20.9(7)
C10 C9 C11 C12 159.9(5)
C9 C11 C12 C13 -138.0(11)
C10 N1 C14 C15 -125.5(4)
S1 N1 C14 C15 82.1(4)
N1 C14 C15 C16 -137.2(5)
C10 C1 C18 C27 -93.3(4)
C2 C1 C18 C27 88.1(4)
C10 C1 C18 C19 84.4(5)
C2 C1 C18 C19 -94.2(4)
C27 C18 C19 C24 3.6(5)
C1 C18 C19 C24 -174.1(3)
C27 C18 C19 C20 -173.9(3)
C1 C18 C19 C20 8.4(5)
C24 C19 C20 C21 3.3(5)
C18 C19 C20 C21 -179.2(4)
C19 C20 C21 C22 -0.7(6)
C20 C21 C22 C23 -0.5(6)
C21 C22 C23 C24 -0.9(6)
C22 C23 C24 C25 -178.0(4)
C22 C23 C24 C19 3.5(6)
C20 C19 C24 C25 176.9(3)
C18 C19 C24 C25 -0.7(5)
C20 C19 C24 C23 -4.6(5)
C18 C19 C24 C23 177.8(3)
C23 C24 C25 C26 179.6(3)
C19 C24 C25 C26 -1.9(5)
C24 C25 C26 C27 1.6(5)
C24 C25 C26 C28 179.7(3)
C19 C18 C27 C26 -4.0(5)
C1 C18 C27 C26 173.7(3)
C19 C18 C27 N2 175.7(3)
C1 C18 C27 N2 -6.6(5)
C25 C26 C27 C18 1.4(5)
C28 C26 C27 C18 -176.6(3)
C25 C26 C27 N2 -178.3(3)
C28 C26 C27 N2 3.7(5)
C31 N2 C27 C18 108.8(4)
S2 N2 C27 C18 -100.6(3)
C31 N2 C27 C26 -71.5(4)
S2 N2 C27 C26 79.1(4)
C25 C26 C28 C29 -74.3(4)
C27 C26 C28 C29 103.7(4)
C26 C28 C29 C30 -134.5(4)
C27 N2 C31 C32 -130.2(3)
S2 N2 C31 C32 78.4(4)
N2 C31 C32 C33 -134.7(4)

loop_
_cod_related_entry_id
_cod_related_entry_database
_cod_related_entry_code
1 ChemSpider 30659368
